data_7050336
loop_
_publ_author_name
'Wolfgang Schnick'
'Bettina V. Lotsch'

_publ_section_title
;
Towards novel C-N materials: Crystal structures of
two polymorphs of guanidinium dicyanamide and their thermal conversion
into melamine.
;
_journal_name_full 'New J.Chem.(Nouv.J.Chim.)'
_journal_year 2004
_chemical_formula_moiety '[CN3H6][N(CN)2]'
_chemical_formula_sum 'C3 H6 N6'
_chemical_formula_weight 126.14
_chemical_melting_point 333
_chemical_name_common 'beta-Guanidinium dicyanamide'
_chemical_name_systematic
;
beta-Guanidinium dicyanamide
;
_space_group_IT_number 33
_symmetry_cell_setting orthorhombic
_symmetry_space_group_name_Hall 'P 2c -2n'
_symmetry_space_group_name_H-M 'P n a 21'
_atom_sites_solution_hydrogens difmap
_atom_sites_solution_primary direct
_atom_sites_solution_secondary difmap
_cell_angle_alpha 90.00
_cell_angle_beta 90.00
_cell_angle_gamma 90.00
_cell_formula_units_Z 8
_cell_length_a 13.731(3)
_cell_length_b 4.9553(10)
_cell_length_c 18.029(4)
_cell_measurement_reflns_used 6856
_cell_measurement_temperature 200
_cell_measurement_theta_max 27.485
_cell_measurement_theta_min 3.134
_cell_volume 1226.7(4)
_diffrn_ambient_temperature 200
_diffrn_detector_area_resol_mean 9
_diffrn_measurement_device
;                                 '95mm CCD camera on'
'\k-goniostat'
;
_diffrn_measurement_device_type KappaCCD
_diffrn_measurement_method omega-scan
_diffrn_radiation_monochromator
;                                 'vertically mounted'
'graphite crystal'
;
_diffrn_radiation_source 'fine-focus sealed tube'
_diffrn_radiation_type MoK\a
_diffrn_radiation_wavelength 0.71073
_diffrn_reflns_av_R_equivalents 0.0499
_diffrn_reflns_av_sigmaI/netI 0.0406
_diffrn_reflns_limit_h_max 17
_diffrn_reflns_limit_h_min -17
_diffrn_reflns_limit_k_max 6
_diffrn_reflns_limit_k_min -6
_diffrn_reflns_limit_l_max 23
_diffrn_reflns_limit_l_min -17
_diffrn_reflns_number 16123
_diffrn_reflns_theta_max 27.47
_diffrn_reflns_theta_min 3.18
_diffrn_standards_decay_% ?
_diffrn_standards_interval_count ?
_diffrn_standards_interval_time ?
_diffrn_standards_number 0
_exptl_absorpt_coefficient_mu 0.102
_exptl_absorpt_correction_T_max ?
_exptl_absorpt_correction_T_min ?
_exptl_absorpt_correction_type none
_exptl_absorpt_process_details ?
_exptl_crystal_colour colourless
_exptl_crystal_density_diffrn 1.366
_exptl_crystal_density_meas ?
_exptl_crystal_density_method 'not measured'
_exptl_crystal_description block
_exptl_crystal_F_000 528
_exptl_crystal_size_max 0.30
_exptl_crystal_size_mid 0.22
_exptl_crystal_size_min 0.09
_refine_ls_abs_structure_details 'Flack H D (1983), Acta Cryst. A39, 876-881'
_refine_ls_abs_structure_Flack -2(3)
_refine_ls_extinction_coef 0.013(2)
_refine_ls_extinction_expression Fc^*^=kFc[1+0.001xFc^2^\l^3^/sin(2\q)]^-1/4^
_refine_ls_extinction_method SHELXL
_refine_ls_goodness_of_fit_ref 1.043
_refine_ls_hydrogen_treatment refall
_refine_ls_matrix_type full
_refine_ls_number_parameters 212
_refine_ls_number_reflns 2510
_refine_ls_number_restraints 1
_refine_ls_restrained_S_all 1.043
_refine_ls_R_factor_all 0.0687
_refine_ls_R_factor_gt 0.0423
_refine_ls_shift/su_max 0.000
_refine_ls_shift/su_mean 0.000
_refine_ls_structure_factor_coef Fsqd
_refine_ls_weighting_details 'calc w=1/[\s^2^(Fo^2^)+(0.0569P)^2^+0.1346P] where P=(Fo^2^+2Fc^2^)/3'
_refine_ls_weighting_scheme calc
_refine_ls_wR_factor_gt 0.0967
_refine_ls_wR_factor_ref 0.1100
_reflns_number_gt 1838
_reflns_number_total 2510
_reflns_threshold_expression >2sigma(I)
_cod_database_code 7050336

loop_
_symmetry_equiv_pos_as_xyz
'x, y, z'
'-x, -y, z+1/2'
'-x+1/2, y+1/2, z+1/2'
'x+1/2, -y+1/2, z'

loop_
_atom_site_label
_atom_site_type_symbol
_atom_site_fract_x
_atom_site_fract_y
_atom_site_fract_z
_atom_site_U_iso_or_equiv
_atom_site_adp_type
_atom_site_occupancy
_atom_site_symmetry_multiplicity
_atom_site_calc_flag
_atom_site_refinement_flags
_atom_site_disorder_assembly
_atom_site_disorder_group
C1 C 0.49506(17) 0.3638(5) 0.24598(15) 0.0298(5) Uani 1 1 d . . .
N1 N 0.4660(3) 0.2516(5) 0.3085(2) 0.0383(9) Uani 1 1 d . . .
H11 H 0.4837(19) 0.310(5) 0.3495(17) 0.020(7) Uiso 1 1 d . . .
H12 H 0.423(2) 0.104(7) 0.3020(19) 0.066(10) Uiso 1 1 d . . .
N3 N 0.55236(15) 0.5784(4) 0.24656(17) 0.0373(5) Uani 1 1 d . . .
H32 H 0.5621(17) 0.663(5) 0.2855(17) 0.022(6) Uiso 1 1 d . . .
H31 H 0.579(3) 0.622(9) 0.200(3) 0.105(14) Uiso 1 1 d . . .
N2 N 0.4671(3) 0.2578(5) 0.1812(3) 0.0411(9) Uani 1 1 d . . .
H22 H 0.479(2) 0.362(6) 0.1380(18) 0.039(8) Uiso 1 1 d . . .
H21 H 0.414(3) 0.091(8) 0.182(2) 0.102(13) Uiso 1 1 d . . .
C2 C 0.24303(17) 0.3639(5) 0.43656(15) 0.0315(6) Uani 1 1 d . . .
N4 N 0.2162(3) 0.2313(5) 0.3757(2) 0.0411(9) Uani 1 1 d . . .
H42 H 0.178(2) 0.087(7) 0.3789(19) 0.055(9) Uiso 1 1 d . . .
H41 H 0.224(3) 0.299(9) 0.314(3) 0.107(17) Uiso 1 1 d . . .
N6 N 0.29834(15) 0.5838(5) 0.43116(15) 0.0388(6) Uani 1 1 d . . .
H62 H 0.314(3) 0.651(9) 0.376(3) 0.100(14) Uiso 1 1 d . . .
H61 H 0.3129(18) 0.690(5) 0.4734(17) 0.031(7) Uiso 1 1 d . . .
N5 N 0.2166(3) 0.2799(6) 0.5020(3) 0.0440(8) Uani 1 1 d . . .
H52 H 0.227(3) 0.395(9) 0.549(3) 0.088(12) Uiso 1 1 d . . .
H51 H 0.1880(18) 0.140(6) 0.5081(16) 0.029(7) Uiso 1 1 d . . .
C3 C 0.2762(2) 0.6722(6) 0.23516(16) 0.0331(6) Uani 1 1 d . . .
C4 C 0.2264(2) 0.3536(7) 0.15228(19) 0.0406(7) Uani 1 1 d . . .
N9 N 0.2318(3) 0.2142(7) 0.1028(2) 0.0636(12) Uani 1 1 d . . .
N7 N 0.32718(19) 0.8208(6) 0.26586(18) 0.0492(7) Uani 1 1 d . . .
N8 N 0.21160(17) 0.5029(5) 0.21215(17) 0.0563(8) Uani 1 1 d . . .
C5 C 0.01841(19) 0.6660(7) 0.44537(16) 0.0343(6) Uani 1 1 d . . .
C6 C -0.0265(2) 0.3466(6) 0.52962(18) 0.0360(6) Uani 1 1 d . . .
N10 N 0.06617(18) 0.8234(6) 0.41593(17) 0.0415(6) Uani 1 1 d . . .
N11 N -0.04407(16) 0.4958(5) 0.47198(16) 0.0493(7) Uani 1 1 d . . .
N12 N -0.0181(3) 0.2035(8) 0.5796(2) 0.0572(10) Uani 1 1 d . . .
